data_7107497
loop_
_publ_author_name
'Zih-Syuan Wu'
'Jui-Ting Hsu'
'Chang-Chih Hsieh'
'Yih-Chern Horng'

_publ_section_title
;
 Assembly and disassembly of a Zn10 high-nuclearity circular helicate
;
_journal_name_full Chem.Commun.
_journal_page_first 3436
_journal_paper_doi 10.1039/c2cc30381g
_journal_volume 48
_journal_year 2012
_chemical_formula_moiety 'C260 H300 N20 S20 Zn10'
_chemical_formula_sum 'C260 H300 N20 S20 Zn10'
_chemical_formula_weight 5000.10
_space_group_IT_number 14
_symmetry_cell_setting monoclinic
_symmetry_Int_Tables_number 14
_symmetry_space_group_name_Hall '-P 2yn'
_symmetry_space_group_name_H-M 'P 1 21/n 1'
_atom_sites_solution_hydrogens geom
_atom_sites_solution_primary direct
_atom_sites_solution_secondary difmap
_audit_creation_method SHELXL-97
_cell_angle_alpha 90.00
_cell_angle_beta 117.334(7)
_cell_angle_gamma 90.00
_cell_formula_units_Z 2
_cell_length_a 26.7089(14)
_cell_length_b 25.6880(11)
_cell_length_c 27.0302(16)
_cell_measurement_reflns_used 13621
_cell_measurement_temperature 110(2)
_cell_measurement_theta_max 29.1895
_cell_measurement_theta_min 2.7750
_cell_volume 16474.7(18)
_computing_cell_refinement
;
CrysAlis RED, Oxford Diffraction Ltd.,
Version 1.171.32.29 (release 10-06-2008 CrysAlis171 .NET)
(compiled Jun 10 2008,16:49:55)
;
_computing_data_collection
;
CrysAlis CCD, Oxford Diffraction Ltd.,
Version 1.171.32.29 (release 10-06-2008 CrysAlis171 .NET)
(compiled Jun 10 2008,16:49:55)
;
_computing_data_reduction
;
CrysAlis RED, Oxford Diffraction Ltd.,
Version 1.171.32.29 (release 10-06-2008 CrysAlis171 .NET)
(compiled Jun 10 2008,16:49:55)
;
_computing_molecular_graphics 'Bruker SHELXTL'
_computing_publication_material 'Bruker SHELXTL'
_computing_structure_refinement 'SHELXL-97 (Sheldrick, 2008)'
_computing_structure_solution 'SHELXS-97 (Sheldrick, 2008)'
_diffrn_ambient_temperature 110(2)
_diffrn_measured_fraction_theta_full 0.999
_diffrn_measured_fraction_theta_max 0.850
_diffrn_measurement_device_type 'CCD detector'
_diffrn_measurement_method '\w scans'
_diffrn_radiation_monochromator graphite
_diffrn_radiation_probe x-ray
_diffrn_radiation_type MoK\a
_diffrn_radiation_wavelength 0.71073
_diffrn_reflns_av_R_equivalents 0.0809
_diffrn_reflns_av_sigmaI/netI 0.3504
_diffrn_reflns_limit_h_max 36
_diffrn_reflns_limit_h_min -36
_diffrn_reflns_limit_k_max 35
_diffrn_reflns_limit_k_min -31
_diffrn_reflns_limit_l_max 33
_diffrn_reflns_limit_l_min -34
_diffrn_reflns_number 80019
_diffrn_reflns_theta_full 26.00
_diffrn_reflns_theta_max 29.26
_diffrn_reflns_theta_min 2.78
_diffrn_source 'fine-focus sealed tube'
_exptl_absorpt_coefficient_mu 0.884
_exptl_absorpt_correction_T_max 1.00000
_exptl_absorpt_correction_T_min 0.90505
_exptl_absorpt_correction_type multi-scan
_exptl_absorpt_process_details
;
CrysAlisPro, Oxford Diffraction Ltd.,
Version 1.171.33.46 (release 27-08-2009 CrysAlis171 .NET)
(compiled Aug 27 2009,17:19:36)
Empirical absorption correction using spherical harmonics,
implemented in SCALE3 ABSPACK scaling algorithm.
;
_exptl_crystal_colour colorless
_exptl_crystal_density_diffrn 1.008
_exptl_crystal_density_method 'not measured'
_exptl_crystal_description parallelepiped
_exptl_crystal_F_000 5240
_exptl_crystal_size_max 0.65
_exptl_crystal_size_mid 0.48
_exptl_crystal_size_min 0.24
_platon_squeeze_details
;
;
_refine_diff_density_max 0.632
_refine_diff_density_min -0.638
_refine_diff_density_rms 0.090
_refine_ls_extinction_method none
_refine_ls_goodness_of_fit_ref 0.965
_refine_ls_hydrogen_treatment constr
_refine_ls_matrix_type full
_refine_ls_number_parameters 1384
_refine_ls_number_reflns 38154
_refine_ls_number_restraints 0
_refine_ls_restrained_S_all 0.965
_refine_ls_R_factor_all 0.1730
_refine_ls_R_factor_gt 0.0657
_refine_ls_shift/su_max 0.003
_refine_ls_shift/su_mean 0.000
_refine_ls_structure_factor_coef Fsqd
_refine_ls_weighting_details 'calc w=1/[\s^2^(Fo^2^)+(0.0300P)^2^+0.0000P] where P=(Fo^2^+2Fc^2^)/3'
_refine_ls_weighting_scheme calc
_refine_ls_wR_factor_gt 0.1344
_refine_ls_wR_factor_ref 0.1414
_reflns_number_gt 11013
_reflns_number_total 38154
_reflns_threshold_expression >2sigma(I)
_cod_data_source_file c2cc30381g.txt
_cod_data_source_block zsw244
_cod_original_cell_volume 16474.7(15)
_cod_original_sg_symbol_H-M 'P 21/n'
_cod_database_code 7107497

loop_
_symmetry_equiv_pos_as_xyz
'x, y, z'
'-x+1/2, y+1/2, -z+1/2'
'-x, -y, -z'
'x-1/2, -y-1/2, z-1/2'

loop_
_atom_site_label
_atom_site_type_symbol
_atom_site_fract_x
_atom_site_fract_y
_atom_site_fract_z
_atom_site_U_iso_or_equiv
_atom_site_adp_type
_atom_site_occupancy
_atom_site_symmetry_multiplicity
_atom_site_calc_flag
_atom_site_refinement_flags
Zn1 Zn 0.63099(3) -0.16746(3) 0.86472(3) 0.03324(19) Uani 1 1 d .
Zn2 Zn 0.81019(3) -0.20904(3) 0.79209(3) 0.0413(2) Uani 1 1 d .
Zn3 Zn 0.10473(3) 0.12602(3) 0.37197(3) 0.0445(2) Uani 1 1 d .
Zn4 Zn 0.20228(3) 0.04341(3) 0.61402(3) 0.0428(2) Uani 1 1 d .
Zn5 Zn 0.37864(3) -0.10479(3) 0.78464(3) 0.03194(19) Uani 1 1 d .
S1 S 0.68582(6) -0.13484(6) 0.82781(7) 0.0377(4) Uani 1 1 d .
S2 S 0.65883(6) -0.19342(7) 0.95339(7) 0.0424(5) Uani 1 1 d .
S3 S 0.80146(6) -0.19918(7) 0.70514(7) 0.0479(5) Uani 1 1 d .
S4 S 0.86599(6) -0.26763(7) 0.85666(7) 0.0550(5) Uani 1 1 d .
S5 S 0.15291(6) 0.06395(7) 0.43614(7) 0.0512(5) Uani 1 1 d .
S6 S 0.01051(6) 0.14288(7) 0.32855(8) 0.0544(5) Uani 1 1 d .
S7 S 0.29330(6) 0.02258(6) 0.67005(7) 0.0413(5) Uani 1 1 d .
S8 S 0.13713(7) 0.07178(7) 0.63992(8) 0.0539(5) Uani 1 1 d .
S9 S 0.44396(6) -0.14485(6) 0.76592(6) 0.0349(4) Uani 1 1 d .
S10 S 0.34113(6) -0.13141(6) 0.84076(7) 0.0395(4) Uani 1 1 d .
N1 N 0.58035(16) -0.10046(17) 0.83371(19) 0.0316(13) Uani 1 1 d .
H1D H 0.5430 -0.1093 0.8230 0.038 Uiso 1 1 calc R
N2 N 0.56307(17) -0.22260(18) 0.83968(19) 0.0326(13) Uani 1 1 d .
H2C H 0.5333 -0.2105 0.8070 0.039 Uiso 1 1 calc R
N3 N 0.72193(16) -0.22015(18) 0.75401(19) 0.0335(13) Uani 1 1 d .
H3A H 0.7080 -0.2059 0.7769 0.040 Uiso 1 1 calc R
N4 N 0.82309(17) -0.15956(19) 0.85997(19) 0.0357(14) Uani 1 1 d .
H4A H 0.7914 -0.1386 0.8490 0.043 Uiso 1 1 calc R
N5 N 0.13829(18) 0.09552(19) 0.3221(2) 0.0410(14) Uani 1 1 d .
H5C H 0.1475 0.1228 0.3052 0.049 Uiso 1 1 calc R
N6 N 0.11807(17) 0.20544(18) 0.3625(2) 0.0392(14) Uani 1 1 d .
H6A H 0.1503 0.2072 0.3576 0.047 Uiso 1 1 calc R
N7 N 0.22919(18) 0.0951(2) 0.5719(2) 0.0411(14) Uani 1 1 d .
H7B H 0.2041 0.0932 0.5341 0.049 Uiso 1 1 calc R
N8 N 0.13523(19) 0.0068(2) 0.5455(2) 0.0476(15) Uani 1 1 d .
H8B H 0.1457 0.0028 0.5173 0.057 Uiso 1 1 calc R
N9 N 0.32448(17) -0.10527(17) 0.69865(18) 0.0321(13) Uani 1 1 d .
H9B H 0.3051 -0.0738 0.6892 0.039 Uiso 1 1 calc R
N10 N 0.36479(17) -0.02673(17) 0.80248(18) 0.0345(13) Uani 1 1 d .
H10S H 0.3592 -0.0061 0.7721 0.041 Uiso 1 1 calc R
C1 C 0.6564(3) 0.0710(3) 0.8903(3) 0.067(2) Uani 1 1 d .
H1A H 0.6905 0.0800 0.8871 0.101 Uiso 1 1 calc R
H1B H 0.6663 0.0476 0.9220 0.101 Uiso 1 1 calc R
H1C H 0.6394 0.1028 0.8959 0.101 Uiso 1 1 calc R
C2 C 0.6144(2) 0.0440(2) 0.8368(3) 0.0493(19) Uani 1 1 d .
H2A H 0.6045 0.0676 0.8047 0.059 Uiso 1 1 calc R
H2B H 0.6318 0.0123 0.8306 0.059 Uiso 1 1 calc R
C3 C 0.5621(3) 0.0296(3) 0.8410(3) 0.0398(17) Uani 1 1 d .
C4 C 0.5551(2) -0.0167(2) 0.8645(2) 0.0341(16) Uani 1 1 d .
C5 C 0.5993(2) -0.0595(2) 0.8801(2) 0.0358(17) Uani 1 1 d .
H5A H 0.6050 -0.0762 0.9153 0.043 Uiso 1 1 calc R
H5B H 0.6357 -0.0442 0.8860 0.043 Uiso 1 1 calc R
C6 C 0.5849(2) -0.0807(2) 0.7853(2) 0.0287(15) Uani 1 1 d .
C7 C 0.5424(2) -0.0524(2) 0.7449(3) 0.0396(17) Uani 1 1 d .
H7A H 0.5087 -0.0468 0.7478 0.047 Uiso 1 1 calc R
C8 C 0.5470(3) -0.0322(2) 0.7007(3) 0.0444(18) Uani 1 1 d .
H8A H 0.5169 -0.0127 0.6731 0.053 Uiso 1 1 calc R
C9 C 0.5951(3) -0.0401(2) 0.6964(3) 0.0493(19) Uani 1 1 d .
H9A H 0.5995 -0.0253 0.6664 0.059 Uiso 1 1 calc R
C10 C 0.6381(2) -0.0703(2) 0.7367(3) 0.0420(18) Uani 1 1 d .
H10A H 0.6716 -0.0760 0.7335 0.050 Uiso 1 1 calc R
C11 C 0.6332(2) -0.0922(2) 0.7811(2) 0.0302(15) Uani 1 1 d .
C12 C 0.5874(2) -0.2053(2) 0.9382(3) 0.0366(16) Uani 1 1 d .
C13 C 0.5702(3) -0.2023(2) 0.9799(3) 0.0453(18) Uani 1 1 d .
H13A H 0.5970 -0.1946 1.0171 0.054 Uiso 1 1 calc R
C14 C 0.5141(3) -0.2106(2) 0.9671(3) 0.0521(19) Uani 1 1 d .
H14A H 0.5026 -0.2072 0.9955 0.063 Uiso 1 1 calc R
C15 C 0.4748(2) -0.2237(2) 0.9137(3) 0.0441(19) Uani 1 1 d .
H15A H 0.4367 -0.2300 0.9057 0.053 Uiso 1 1 calc R
C16 C 0.4905(2) -0.2278(2) 0.8725(3) 0.0385(17) Uani 1 1 d .
H16A H 0.4633 -0.2367 0.8358 0.046 Uiso 1 1 calc R
C17 C 0.5466(2) -0.2188(2) 0.8843(2) 0.0309(15) Uani 1 1 d .
C18 C 0.5741(2) -0.2777(2) 0.8306(2) 0.0326(16) Uani 1 1 d .
H18A H 0.5412 -0.2993 0.8250 0.039 Uiso 1 1 calc R
H18B H 0.6072 -0.2907 0.8642 0.039 Uiso 1 1 calc R
C19 C 0.5848(2) -0.2834(2) 0.7812(2) 0.0284(15) Uani 1 1 d .
C20 C 0.5386(2) -0.2886(2) 0.7258(3) 0.0315(16) Uani 1 1 d .
C21 C 0.5503(2) -0.2954(2) 0.6813(3) 0.0374(17) Uani 1 1 d .
H21A H 0.5197 -0.3005 0.6453 0.045 Uiso 1 1 calc R
C22 C 0.6040(3) -0.2949(2) 0.6870(3) 0.0349(16) Uani 1 1 d .
C23 C 0.6491(2) -0.2871(2) 0.7398(3) 0.0320(15) Uani 1 1 d .
C24 C 0.6396(2) -0.2826(2) 0.7868(2) 0.0298(15) Uani 1 1 d .
C25 C 0.4773(2) -0.2894(2) 0.7171(3) 0.0449(18) Uani 1 1 d .
H25A H 0.4729 -0.3197 0.7375 0.054 Uiso 1 1 calc R
H25B H 0.4711 -0.2577 0.7343 0.054 Uiso 1 1 calc R
C26 C 0.4313(2) -0.2922(3) 0.6575(3) 0.062(2) Uani 1 1 d .
H26A H 0.3944 -0.2916 0.6569 0.093 Uiso 1 1 calc R
H26B H 0.4353 -0.3245 0.6403 0.093 Uiso 1 1 calc R
H26C H 0.4346 -0.2623 0.6366 0.093 Uiso 1 1 calc R
C27 C 0.6896(2) -0.2807(2) 0.8454(2) 0.0371(17) Uani 1 1 d .
H27A H 0.7205 -0.2601 0.8446 0.045 Uiso 1 1 calc R
H27B H 0.6778 -0.2633 0.8711 0.045 Uiso 1 1 calc R
C28 C 0.7106(2) -0.3352(3) 0.8667(3) 0.062(2) Uani 1 1 d .
H28A H 0.7427 -0.3330 0.9040 0.093 Uiso 1 1 calc R
H28B H 0.7225 -0.3524 0.8414 0.093 Uiso 1 1 calc R
H28C H 0.6803 -0.3554 0.8684 0.093 Uiso 1 1 calc R
C29 C 0.6116(2) -0.3046(2) 0.6364(3) 0.0430(18) Uani 1 1 d .
H29A H 0.6422 -0.2821 0.6376 0.052 Uiso 1 1 calc R
H29B H 0.5764 -0.2952 0.6028 0.052 Uiso 1 1 calc R
C30 C 0.6261(3) -0.3621(3) 0.6323(3) 0.062(2) Uani 1 1 d .
H30A H 0.6310 -0.3670 0.5989 0.093 Uiso 1 1 calc R
H30B H 0.5954 -0.3845 0.6302 0.093 Uiso 1 1 calc R
H30C H 0.6611 -0.3714 0.6653 0.093 Uiso 1 1 calc R
C31 C 0.7084(2) -0.2776(2) 0.7472(2) 0.0357(17) Uani 1 1 d .
H31A H 0.7360 -0.2966 0.7805 0.043 Uiso 1 1 calc R
H31B H 0.7115 -0.2910 0.7143 0.043 Uiso 1 1 calc R
C32 C 0.6960(2) -0.1937(2) 0.7009(2) 0.0303(16) Uani 1 1 d .
C33 C 0.6397(2) -0.1799(2) 0.6767(3) 0.0442(19) Uani 1 1 d .
H33A H 0.6186 -0.1846 0.6966 0.053 Uiso 1 1 calc R
C34 C 0.6144(3) -0.1596(3) 0.6242(3) 0.058(2) Uani 1 1 d .
H34A H 0.5762 -0.1487 0.6081 0.069 Uiso 1 1 calc R
C35 C 0.6455(3) -0.1551(3) 0.5941(3) 0.065(2) Uani 1 1 d .
H35A H 0.6277 -0.1429 0.5568 0.078 Uiso 1 1 calc R
C36 C 0.7003(3) -0.1679(2) 0.6181(3) 0.053(2) Uani 1 1 d .
H36A H 0.7207 -0.1642 0.5973 0.064 Uiso 1 1 calc R
C37 C 0.7284(2) -0.1866(2) 0.6727(2) 0.0340(16) Uani 1 1 d .
C38 C 0.8454(2) -0.2437(3) 0.9065(3) 0.0441(19) Uani 1 1 d .
C39 C 0.8501(2) -0.2761(3) 0.9518(3) 0.053(2) Uani 1 1 d .
H39A H 0.8641 -0.3106 0.9548 0.063 Uiso 1 1 calc R
C40 C 0.8348(3) -0.2579(3) 0.9910(3) 0.062(2) Uani 1 1 d .
H40A H 0.8386 -0.2796 1.0210 0.074 Uiso 1 1 calc R
C41 C 0.8141(3) -0.2088(3) 0.9863(3) 0.055(2) Uani 1 1 d .
H41A H 0.8030 -0.1966 1.0130 0.066 Uiso 1 1 calc R
C42 C 0.8089(2) -0.1757(3) 0.9429(3) 0.0477(19) Uani 1 1 d .
H42A H 0.7938 -0.1417 0.9400 0.057 Uiso 1 1 calc R
C43 C 0.8262(2) -0.1927(3) 0.9034(3) 0.0386(17) Uani 1 1 d .
C44 C 0.8736(2) -0.1250(3) 0.8819(3) 0.0478(19) Uani 1 1 d .
H44A H 0.9073 -0.1465 0.8900 0.057 Uiso 1 1 calc R
H44B H 0.8788 -0.1096 0.9174 0.057 Uiso 1 1 calc R
C45 C 0.1295(2) 0.0816(3) 0.1571(3) 0.0407(18) Uani 1 1 d .
C46 C 0.1577(2) 0.0358(3) 0.1588(3) 0.0452(18) Uani 1 1 d .
C47 C 0.1609(2) -0.0047(3) 0.1948(3) 0.0459(19) Uani 1 1 d .
H47A H 0.1794 -0.0363 0.1944 0.055 Uiso 1 1 calc R
C48 C 0.1376(3) 0.0007(3) 0.2307(3) 0.0427(18) Uani 1 1 d .
C49 C 0.1121(2) 0.0485(3) 0.2324(3) 0.0434(18) Uani 1 1 d .
C50 C 0.1057(2) 0.0881(3) 0.1926(3) 0.0389(18) Uani 1 1 d .
C51 C 0.1858(3) 0.0285(3) 0.1194(3) 0.0853(19) Uani 1 1 d .
H51A H 0.1555 0.0230 0.0810 0.102 Uiso 1 1 calc R
H51B H 0.2053 0.0613 0.1194 0.102 Uiso 1 1 calc R
C52 C 0.2263(3) -0.0144(3) 0.1332(3) 0.0853(19) Uani 1 1 d .
H52A H 0.2411 -0.0154 0.1061 0.128 Uiso 1 1 calc R
H52B H 0.2074 -0.0474 0.1321 0.128 Uiso 1 1 calc R
H52C H 0.2574 -0.0090 0.1706 0.128 Uiso 1 1 calc R
C53 C 0.0706(2) 0.1356(3) 0.1895(2) 0.0486(19) Uani 1 1 d .
H53A H 0.0840 0.1658 0.1761 0.058 Uiso 1 1 calc R
H53B H 0.0752 0.1439 0.2271 0.058 Uiso 1 1 calc R
C54 C 0.0078(2) 0.1256(3) 0.1496(3) 0.078(3) Uani 1 1 d .
H54A H -0.0143 0.1564 0.1485 0.116 Uiso 1 1 calc R
H54B H -0.0054 0.0956 0.1629 0.116 Uiso 1 1 calc R
H54C H 0.0031 0.1183 0.1122 0.116 Uiso 1 1 calc R
C55 C 0.1397(2) -0.0446(2) 0.2667(3) 0.0516(19) Uani 1 1 d .
H55A H 0.1514 -0.0322 0.3051 0.062 Uiso 1 1 calc R
H55B H 0.1682 -0.0699 0.2679 0.062 Uiso 1 1 calc R
C56 C 0.0818(2) -0.0720(2) 0.2446(3) 0.068(2) Uani 1 1 d .
H56A H 0.0723 -0.0770 0.2753 0.102 Uiso 1 1 calc R
H56B H 0.0836 -0.1059 0.2289 0.102 Uiso 1 1 calc R
H56C H 0.0529 -0.0505 0.2157 0.102 Uiso 1 1 calc R
C57 C 0.0945(2) 0.0605(3) 0.2766(3) 0.0478(19) Uani 1 1 d .
H57A H 0.0905 0.0276 0.2935 0.057 Uiso 1 1 calc R
H57B H 0.0575 0.0782 0.2595 0.057 Uiso 1 1 calc R
C58 C 0.1897(2) 0.0665(3) 0.3573(3) 0.0437(19) Uani 1 1 d .
C59 C 0.2305(3) 0.0580(2) 0.3375(3) 0.056(2) Uani 1 1 d .
H59A H 0.2249 0.0729 0.3032 0.067 Uiso 1 1 calc R
C60 C 0.2778(3) 0.0284(3) 0.3681(4) 0.066(2) Uani 1 1 d .
H60A H 0.3053 0.0227 0.3555 0.079 Uiso 1 1 calc R
C61 C 0.2839(3) 0.0075(3) 0.4172(4) 0.074(3) Uani 1 1 d .
H61A H 0.3156 -0.0140 0.4381 0.089 Uiso 1 1 calc R
C62 C 0.2448(3) 0.0169(3) 0.4377(3) 0.066(2) Uani 1 1 d .
H62A H 0.2504 0.0020 0.4721 0.079 Uiso 1 1 calc R
C63 C 0.1984(2) 0.0478(3) 0.4077(3) 0.049(2) Uani 1 1 d .
C64 C 0.0200(3) 0.1951(3) 0.2902(3) 0.049(2) Uani 1 1 d .
C65 C -0.0244(3) 0.2105(3) 0.2393(3) 0.061(2) Uani 1 1 d .
H65A H -0.0597 0.1933 0.2257 0.073 Uiso 1 1 calc R
C66 C -0.0178(3) 0.2500(3) 0.2089(3) 0.073(3) Uani 1 1 d .
H66A H -0.0486 0.2597 0.1744 0.088 Uiso 1 1 calc R
C67 C 0.0315(3) 0.2752(3) 0.2269(3) 0.065(2) Uani 1 1 d .
H67A H 0.0357 0.3023 0.2052 0.078 Uiso 1 1 calc R
C68 C 0.0771(3) 0.2613(3) 0.2783(3) 0.057(2) Uani 1 1 d .
H68A H 0.1117 0.2797 0.2918 0.068 Uiso 1 1 calc R
C69 C 0.0713(3) 0.2200(3) 0.3096(3) 0.0463(19) Uani 1 1 d .
C70 C 0.1262(2) 0.2437(2) 0.4075(2) 0.0375(17) Uani 1 1 d .
H70A H 0.1275 0.2794 0.3944 0.045 Uiso 1 1 calc R
H70B H 0.0939 0.2416 0.4159 0.045 Uiso 1 1 calc R
C71 C 0.1791(3) 0.2331(2) 0.4589(3) 0.0407(18) Uani 1 1 d .
C72 C 0.2295(3) 0.2564(2) 0.4668(3) 0.0436(18) Uani 1 1 d .
C73 C 0.2780(3) 0.2486(2) 0.5173(3) 0.0497(19) Uani 1 1 d .
H73A H 0.3118 0.2657 0.5228 0.060 Uiso 1 1 calc R
C74 C 0.2795(2) 0.2172(3) 0.5594(3) 0.0423(18) Uani 1 1 d .
C75 C 0.2296(3) 0.1920(3) 0.5510(3) 0.0419(17) Uani 1 1 d .
C76 C 0.1800(2) 0.2005(2) 0.5023(3) 0.0364(16) Uani 1 1 d .
C77 C 0.2315(2) 0.2911(2) 0.4218(3) 0.0462(18) Uani 1 1 d .
H77A H 0.2142 0.2718 0.3862 0.055 Uiso 1 1 calc R
H77B H 0.2077 0.3220 0.4174 0.055 Uiso 1 1 calc R
C78 C 0.2880(3) 0.3097(3) 0.4311(3) 0.086(3) Uani 1 1 d .
H78A H 0.2838 0.3312 0.3995 0.129 Uiso 1 1 calc R
H78B H 0.3120 0.2796 0.4344 0.129 Uiso 1 1 calc R
H78C H 0.3053 0.3303 0.4654 0.129 Uiso 1 1 calc R
C79 C 0.1235(2) 0.1809(2) 0.4962(3) 0.0417(18) Uani 1 1 d .
H79A H 0.1286 0.1470 0.5153 0.050 Uiso 1 1 calc R
H79B H 0.0968 0.1761 0.4564 0.050 Uiso 1 1 calc R
C80 C 0.0990(3) 0.2220(2) 0.5229(3) 0.057(2) Uani 1 1 d .
H80A H 0.0629 0.2096 0.5194 0.086 Uiso 1 1 calc R
H80B H 0.0935 0.2554 0.5034 0.086 Uiso 1 1 calc R
H80C H 0.1256 0.2267 0.5623 0.086 Uiso 1 1 calc R
C81 C 0.3314(3) 0.2136(3) 0.6131(3) 0.062(2) Uani 1 1 d .
H81A H 0.3644 0.2230 0.6076 0.074 Uiso 1 1 calc R
H81B H 0.3364 0.1773 0.6270 0.074 Uiso 1 1 calc R
C82 C 0.3278(3) 0.2501(3) 0.6559(3) 0.078(3) Uani 1 1 d .
H82A H 0.3621 0.2468 0.6914 0.117 Uiso 1 1 calc R
H82B H 0.2950 0.2408 0.6612 0.117 Uiso 1 1 calc R
H82C H 0.3239 0.2861 0.6426 0.117 Uiso 1 1 calc R
C83 C 0.2291(2) 0.1511(2) 0.5912(2) 0.0401(18) Uani 1 1 d .
H83A H 0.1952 0.1563 0.5967 0.048 Uiso 1 1 calc R
H83B H 0.2626 0.1562 0.6277 0.048 Uiso 1 1 calc R
C84 C 0.2842(2) 0.0803(2) 0.5791(3) 0.0399(17) Uani 1 1 d .
C85 C 0.3050(3) 0.0959(3) 0.5414(3) 0.055(2) Uani 1 1 d .
H85A H 0.2817 0.1162 0.5097 0.067 Uiso 1 1 calc R
C86 C 0.3579(3) 0.0822(3) 0.5502(3) 0.065(2) Uani 1 1 d .
H86A H 0.3713 0.0927 0.5247 0.077 Uiso 1 1 calc R
C87 C 0.3923(3) 0.0524(3) 0.5973(3) 0.068(2) Uani 1 1 d .
H87A H 0.4295 0.0438 0.6041 0.081 Uiso 1 1 calc R
C88 C 0.3729(2) 0.0357(2) 0.6336(3) 0.052(2) Uani 1 1 d .
H88A H 0.3971 0.0160 0.6654 0.063 Uiso 1 1 calc R
C89 C 0.3181(2) 0.0472(2) 0.6243(3) 0.0407(17) Uani 1 1 d .
C90 C 0.0851(3) 0.0752(3) 0.5684(3) 0.051(2) Uani 1 1 d .
C91 C 0.0422(3) 0.1108(3) 0.5533(4) 0.074(3) Uani 1 1 d .
H91A H 0.0387 0.1307 0.5812 0.088 Uiso 1 1 calc R
C92 C 0.0045(3) 0.1180(3) 0.4986(5) 0.081(3) Uani 1 1 d .
H92A H -0.0240 0.1438 0.4886 0.097 Uiso 1 1 calc R
C93 C 0.0078(3) 0.0878(4) 0.4578(4) 0.088(3) Uani 1 1 d .
H93A H -0.0189 0.0925 0.4199 0.106 Uiso 1 1 calc R
C94 C 0.0512(3) 0.0498(3) 0.4726(3) 0.066(2) Uani 1 1 d .
H94A H 0.0533 0.0282 0.4450 0.079 Uiso 1 1 calc R
C95 C 0.0897(3) 0.0452(3) 0.5273(3) 0.0472(19) Uani 1 1 d .
C96 C 0.1134(2) -0.0451(2) 0.5546(3) 0.0447(18) Uani 1 1 d .
H96A H 0.1062 -0.0423 0.5873 0.054 Uiso 1 1 calc R
H96B H 0.0772 -0.0532 0.5217 0.054 Uiso 1 1 calc R
C97 C 0.1538(2) -0.0884(2) 0.5638(3) 0.0373(17) Uani 1 1 d .
C98 C 0.1496(3) -0.1191(3) 0.5184(3) 0.0473(19) Uani 1 1 d .
C99 C 0.1862(3) -0.1609(3) 0.5302(3) 0.0501(19) Uani 1 1 d .
H99A H 0.1825 -0.1824 0.5001 0.060 Uiso 1 1 calc R
C100 C 0.2285(2) -0.1737(3) 0.5841(3) 0.0411(18) Uani 1 1 d .
C101 C 0.2322(2) -0.1424(2) 0.6272(2) 0.0342(16) Uani 1 1 d .
C102 C 0.1933(2) -0.1017(2) 0.6190(3) 0.0316(15) Uani 1 1 d .
C103 C 0.1104(3) -0.1080(3) 0.4594(3) 0.0725(18) Uani 1 1 d .
H10B H 0.0930 -0.1410 0.4404 0.087 Uiso 1 1 calc R
H10C H 0.0799 -0.0850 0.4577 0.087 Uiso 1 1 calc R
C104 C 0.1380(3) -0.0833(3) 0.4301(3) 0.0725(18) Uani 1 1 d .
H10D H 0.1103 -0.0769 0.3913 0.109 Uiso 1 1 calc R
H10E H 0.1678 -0.1061 0.4310 0.109 Uiso 1 1 calc R
H10F H 0.1545 -0.0501 0.4481 0.109 Uiso 1 1 calc R
C105 C 0.1913(2) -0.0756(2) 0.6687(3) 0.0418(18) Uani 1 1 d .
H10G H 0.1777 -0.0394 0.6587 0.050 Uiso 1 1 calc R
H10H H 0.2298 -0.0743 0.7002 0.050 Uiso 1 1 calc R
C106 C 0.1524(2) -0.1049(3) 0.6868(2) 0.052(2) Uani 1 1 d .
H10I H 0.1517 -0.0869 0.7185 0.079 Uiso 1 1 calc R
H10J H 0.1664 -0.1405 0.6978 0.079 Uiso 1 1 calc R
H10K H 0.1141 -0.1061 0.6558 0.079 Uiso 1 1 calc R
C107 C 0.2650(3) -0.2196(3) 0.5908(3) 0.054(2) Uani 1 1 d .
H10L H 0.3046 -0.2105 0.6164 0.065 Uiso 1 1 calc R
H10M H 0.2628 -0.2286 0.5542 0.065 Uiso 1 1 calc R
C108 C 0.2478(3) -0.2661(3) 0.6134(3) 0.072(2) Uani 1 1 d .
H10N H 0.2730 -0.2953 0.6177 0.108 Uiso 1 1 calc R
H10O H 0.2090 -0.2759 0.5876 0.108 Uiso 1 1 calc R
H10P H 0.2501 -0.2574 0.6497 0.108 Uiso 1 1 calc R
C109 C 0.2817(2) -0.1488(2) 0.6859(2) 0.0356(17) Uani 1 1 d .
H10Q H 0.2673 -0.1484 0.7137 0.043 Uiso 1 1 calc R
H10R H 0.3002 -0.1828 0.6885 0.043 Uiso 1 1 calc R
C110 C 0.3562(2) -0.1099(2) 0.6673(2) 0.0310(16) Uani 1 1 d .
C111 C 0.3322(2) -0.0956(2) 0.6113(3) 0.0427(18) Uani 1 1 d .
H11A H 0.2954 -0.0812 0.5936 0.051 Uiso 1 1 calc R
C112 C 0.3623(3) -0.1024(3) 0.5814(3) 0.051(2) Uani 1 1 d .
H11B H 0.3465 -0.0918 0.5436 0.061 Uiso 1 1 calc R
C113 C 0.4154(3) -0.1249(3) 0.6069(3) 0.053(2) Uani 1 1 d .
H11C H 0.4353 -0.1312 0.5861 0.063 Uiso 1 1 calc R
C114 C 0.4393(2) -0.1380(2) 0.6628(3) 0.0426(18) Uani 1 1 d .
H11D H 0.4760 -0.1528 0.6800 0.051 Uiso 1 1 calc R
C115 C 0.4109(2) -0.1302(2) 0.6945(2) 0.0321(15) Uani 1 1 d .
C116 C 0.2985(2) -0.0752(2) 0.8254(2) 0.0324(16) Uani 1 1 d .
C117 C 0.2487(2) -0.0755(3) 0.8311(2) 0.0414(18) Uani 1 1 d .
H11E H 0.2386 -0.1057 0.8449 0.050 Uiso 1 1 calc R
C118 C 0.2141(3) -0.0316(3) 0.8164(3) 0.055(2) Uani 1 1 d .
H11F H 0.1803 -0.0323 0.8199 0.065 Uiso 1 1 calc R
C119 C 0.2279(3) 0.0119(3) 0.7974(3) 0.050(2) Uani 1 1 d .
H11G H 0.2035 0.0412 0.7871 0.061 Uiso 1 1 calc R
C120 C 0.2780(2) 0.0138(3) 0.7928(2) 0.0419(18) Uani 1 1 d .
H12A H 0.2887 0.0450 0.7811 0.050 Uiso 1 1 calc R
C121 C 0.3117(2) -0.0298(2) 0.8053(2) 0.0282(15) Uani 1 1 d .
C122 C 0.4092(2) -0.0011(2) 0.8545(2) 0.0363(17) Uani 1 1 d .
H12B H 0.3946 0.0324 0.8606 0.044 Uiso 1 1 calc R
H12C H 0.4178 -0.0237 0.8870 0.044 Uiso 1 1 calc R
C123 C 0.4620(2) 0.0086(3) 0.8497(2) 0.0378(17) Uani 1 1 d .
C124 C 0.5063(2) -0.0264(2) 0.8699(2) 0.0259(15) Uani 1 1 d .
C125 C 0.5028(2) -0.0722(2) 0.9006(2) 0.0328(16) Uani 1 1 d .
H12D H 0.5234 -0.1013 0.8942 0.039 Uiso 1 1 calc R
H12E H 0.4628 -0.0827 0.8854 0.039 Uiso 1 1 calc R
C126 C 0.5268(2) -0.0632(2) 0.9635(2) 0.0429(18) Uani 1 1 d .
H12F H 0.5228 -0.0952 0.9813 0.064 Uiso 1 1 calc R
H12G H 0.5061 -0.0349 0.9703 0.064 Uiso 1 1 calc R
H12H H 0.5667 -0.0539 0.9791 0.064 Uiso 1 1 calc R
C127 C 0.4666(3) 0.0558(3) 0.8220(3) 0.0429(18) Uani 1 1 d .
C128 C 0.5169(3) 0.0642(3) 0.8199(3) 0.0492(19) Uani 1 1 d .
H12I H 0.5207 0.0955 0.8031 0.059 Uiso 1 1 calc R
C129 C 0.4180(3) 0.0946(2) 0.7987(3) 0.059(2) Uani 1 1 d .
H12J H 0.4175 0.1143 0.8299 0.071 Uiso 1 1 calc R
H12K H 0.3821 0.0752 0.7800 0.071 Uiso 1 1 calc R
C130 C 0.4217(3) 0.1340(3) 0.7562(3) 0.088(3) Uani 1 1 d .
H13B H 0.3898 0.1581 0.7432 0.132 Uiso 1 1 calc R
H13C H 0.4207 0.1149 0.7244 0.132 Uiso 1 1 calc R
H13D H 0.4570 0.1536 0.7745 0.132 Uiso 1 1 calc R

loop_
_atom_site_aniso_label
_atom_site_aniso_U_11
_atom_site_aniso_U_22
_atom_site_aniso_U_33
_atom_site_aniso_U_23
_atom_site_aniso_U_13
_atom_site_aniso_U_12
Zn1 0.0346(4) 0.0333(5) 0.0378(5) 0.0028(4) 0.0217(3) -0.0027(4)
Zn2 0.0329(4) 0.0528(5) 0.0431(5) -0.0002(4) 0.0216(4) -0.0014(4)
Zn3 0.0435(4) 0.0509(6) 0.0507(5) 0.0057(4) 0.0316(4) 0.0098(4)
Zn4 0.0435(4) 0.0437(5) 0.0511(5) 0.0043(4) 0.0301(4) 0.0022(4)
Zn5 0.0357(4) 0.0308(4) 0.0343(4) -0.0036(4) 0.0203(3) -0.0005(4)
S1 0.0338(9) 0.0411(11) 0.0486(11) 0.0035(9) 0.0279(8) -0.0014(8)
S2 0.0383(9) 0.0481(12) 0.0396(11) 0.0075(9) 0.0167(8) -0.0050(9)
S3 0.0444(10) 0.0644(13) 0.0464(11) -0.0061(10) 0.0308(9) -0.0090(10)
S4 0.0434(10) 0.0718(15) 0.0500(13) 0.0050(11) 0.0216(9) 0.0127(10)
S5 0.0514(10) 0.0618(13) 0.0500(12) 0.0122(10) 0.0314(9) 0.0221(10)
S6 0.0413(10) 0.0595(13) 0.0720(14) 0.0108(11) 0.0344(9) 0.0094(10)
S7 0.0433(10) 0.0398(11) 0.0429(11) 0.0065(9) 0.0214(8) 0.0005(9)
S8 0.0632(11) 0.0445(12) 0.0778(15) -0.0049(11) 0.0526(11) -0.0013(10)
S9 0.0359(9) 0.0358(11) 0.0387(11) -0.0044(8) 0.0220(8) 0.0002(8)
S10 0.0458(9) 0.0412(11) 0.0412(11) 0.0020(9) 0.0284(8) -0.0032(9)
N1 0.023(3) 0.038(3) 0.034(3) -0.006(3) 0.013(2) -0.008(2)
N2 0.030(3) 0.033(3) 0.036(3) 0.004(3) 0.016(2) -0.004(2)
N3 0.028(3) 0.037(3) 0.045(3) 0.014(3) 0.025(2) 0.009(3)
N4 0.022(3) 0.043(4) 0.036(3) 0.002(3) 0.009(2) -0.005(3)
N5 0.034(3) 0.049(4) 0.052(4) -0.010(3) 0.031(3) -0.003(3)
N6 0.028(3) 0.048(4) 0.038(3) 0.003(3) 0.013(3) 0.016(3)
N7 0.037(3) 0.049(4) 0.038(3) 0.011(3) 0.018(3) 0.015(3)
N8 0.049(3) 0.061(4) 0.049(4) 0.025(3) 0.036(3) 0.020(3)
N9 0.037(3) 0.022(3) 0.039(3) -0.002(3) 0.019(2) -0.001(3)
N10 0.038(3) 0.037(3) 0.028(3) 0.002(3) 0.015(2) -0.001(3)
C1 0.086(5) 0.059(5) 0.085(6) -0.030(5) 0.065(5) -0.030(4)
C2 0.050(4) 0.045(5) 0.057(5) -0.012(4) 0.027(4) -0.024(4)
C3 0.040(4) 0.040(5) 0.040(4) -0.008(4) 0.018(3) -0.006(4)
C4 0.056(4) 0.021(4) 0.035(4) -0.008(3) 0.029(3) -0.004(4)
C5 0.031(3) 0.043(4) 0.037(4) -0.016(4) 0.019(3) -0.020(3)
C6 0.026(3) 0.033(4) 0.030(4) -0.003(3) 0.015(3) -0.006(3)
C7 0.037(4) 0.043(5) 0.042(4) -0.006(4) 0.021(3) 0.002(4)
C8 0.051(4) 0.051(5) 0.045(5) 0.017(4) 0.034(4) 0.014(4)
C9 0.073(5) 0.034(4) 0.051(5) 0.011(4) 0.037(4) 0.003(4)
C10 0.048(4) 0.034(4) 0.059(5) 0.002(4) 0.037(4) -0.002(4)
C11 0.040(4) 0.027(4) 0.031(4) 0.010(3) 0.023(3) -0.002(3)
C12 0.046(4) 0.036(4) 0.034(4) 0.011(3) 0.023(3) -0.006(3)
C13 0.063(5) 0.038(4) 0.049(5) 0.003(4) 0.038(4) -0.020(4)
C14 0.067(5) 0.052(5) 0.065(6) 0.008(4) 0.054(4) -0.002(4)
C15 0.039(4) 0.060(5) 0.036(4) 0.012(4) 0.019(4) -0.008(4)
C16 0.034(4) 0.039(4) 0.042(4) -0.009(4) 0.017(3) -0.020(3)
C17 0.048(4) 0.027(4) 0.029(4) 0.001(3) 0.027(3) -0.001(3)
C18 0.036(3) 0.022(4) 0.038(4) 0.002(3) 0.016(3) -0.006(3)
C19 0.033(4) 0.018(4) 0.035(4) 0.006(3) 0.017(3) 0.005(3)
C20 0.028(3) 0.017(4) 0.050(4) -0.004(3) 0.018(3) -0.004(3)
C21 0.034(4) 0.037(4) 0.042(4) -0.005(4) 0.018(3) -0.003(3)
C22 0.047(4) 0.020(4) 0.042(4) -0.004(3) 0.024(4) 0.001(3)
C23 0.036(4) 0.022(4) 0.046(4) 0.000(3) 0.026(3) -0.003(3)
C24 0.031(3) 0.025(4) 0.034(4) 0.004(3) 0.016(3) 0.001(3)
C25 0.037(4) 0.040(4) 0.060(5) 0.001(4) 0.024(4) 0.000(3)
C26 0.044(4) 0.075(6) 0.060(5) -0.019(4) 0.018(4) -0.003(4)
C27 0.039(4) 0.026(4) 0.048(4) 0.004(3) 0.022(3) -0.007(3)
C28 0.055(4) 0.056(5) 0.066(5) 0.002(4) 0.020(4) -0.005(4)
C29 0.045(4) 0.041(5) 0.048(5) -0.001(4) 0.025(3) 0.000(4)
C30 0.077(5) 0.053(5) 0.069(5) -0.022(4) 0.044(4) -0.013(4)
C31 0.030(3) 0.026(4) 0.049(4) 0.007(3) 0.017(3) 0.008(3)
C32 0.028(4) 0.033(4) 0.025(4) 0.005(3) 0.008(3) 0.010(3)
C33 0.041(4) 0.038(5) 0.042(5) 0.001(4) 0.009(3) 0.012(4)
C34 0.044(4) 0.039(5) 0.063(6) -0.002(4) 0.002(4) 0.001(4)
C35 0.076(6) 0.054(6) 0.039(5) 0.010(4) 0.003(5) -0.026(5)
C36 0.059(5) 0.050(5) 0.040(5) 0.003(4) 0.013(4) -0.022(4)
C37 0.044(4) 0.033(4) 0.019(4) -0.009(3) 0.008(3) -0.014(3)
C38 0.032(4) 0.065(6) 0.031(4) -0.002(4) 0.011(3) 0.004(4)
C39 0.032(4) 0.065(6) 0.049(5) 0.016(4) 0.009(4) 0.003(4)
C40 0.067(5) 0.084(7) 0.055(6) 0.022(5) 0.046(4) 0.012(5)
C41 0.063(5) 0.063(6) 0.042(5) 0.015(4) 0.027(4) 0.007(4)
C42 0.047(4) 0.054(5) 0.048(5) -0.001(4) 0.026(4) 0.001(4)
C43 0.028(4) 0.035(5) 0.053(5) -0.008(4) 0.018(3) -0.008(3)
C44 0.037(4) 0.060(5) 0.047(5) -0.002(4) 0.020(3) -0.009(4)
C45 0.034(4) 0.049(5) 0.041(5) -0.012(4) 0.019(3) -0.009(4)
C46 0.046(4) 0.050(5) 0.042(5) -0.018(4) 0.023(4) -0.018(4)
C47 0.055(4) 0.043(5) 0.052(5) -0.007(4) 0.035(4) -0.015(4)
C48 0.046(4) 0.040(5) 0.047(5) -0.008(4) 0.026(4) -0.017(4)
C49 0.026(4) 0.062(5) 0.043(5) -0.012(4) 0.017(3) -0.021(4)
C50 0.022(3) 0.049(5) 0.037(4) -0.002(4) 0.007(3) -0.003(3)
C51 0.108(5) 0.075(5) 0.110(5) 0.011(4) 0.081(4) 0.009(3)
C52 0.108(5) 0.075(5) 0.110(5) 0.011(4) 0.081(4) 0.009(3)
C53 0.042(4) 0.059(5) 0.041(4) 0.004(4) 0.016(3) 0.001(4)
C54 0.046(4) 0.080(6) 0.091(6) 0.003(5) 0.017(4) 0.010(4)
C55 0.071(5) 0.037(4) 0.067(5) -0.008(4) 0.050(4) -0.009(4)
C56 0.078(5) 0.044(5) 0.107(7) -0.005(5) 0.064(5) -0.024(4)
C57 0.037(4) 0.059(5) 0.056(5) 0.002(4) 0.029(4) -0.009(4)
C58 0.031(4) 0.043(5) 0.064(5) -0.010(4) 0.028(4) -0.007(4)
C59 0.040(4) 0.044(5) 0.080(6) -0.028(4) 0.026(4) -0.002(4)
C60 0.047(5) 0.059(6) 0.101(7) -0.038(5) 0.042(5) -0.002(4)
C61 0.063(5) 0.065(6) 0.103(8) -0.021(6) 0.046(6) 0.014(4)
C62 0.067(5) 0.072(6) 0.062(6) 0.008(5) 0.032(5) 0.024(5)
C63 0.035(4) 0.053(5) 0.063(5) -0.010(4) 0.027(4) 0.009(4)
C64 0.039(4) 0.070(6) 0.047(5) 0.024(4) 0.028(4) 0.019(4)
C65 0.033(4) 0.072(6) 0.071(6) 0.021(5) 0.019(4) 0.003(4)
C66 0.044(5) 0.082(7) 0.078(7) 0.018(5) 0.014(4) 0.004(5)
C67 0.076(5) 0.074(6) 0.050(5) 0.036(5) 0.034(4) 0.027(5)
C68 0.052(4) 0.063(6) 0.062(6) 0.000(5) 0.031(4) 0.011(4)
C69 0.040(4) 0.063(5) 0.047(5) 0.015(4) 0.029(4) 0.005(4)
C70 0.047(4) 0.044(4) 0.043(4) 0.021(4) 0.039(4) 0.025(3)
C71 0.044(4) 0.033(4) 0.061(5) 0.018(4) 0.038(4) 0.016(4)
C72 0.058(4) 0.039(5) 0.044(5) 0.013(4) 0.032(4) 0.016(4)
C73 0.050(4) 0.049(5) 0.062(5) 0.022(4) 0.036(4) 0.006(4)
C74 0.030(4) 0.055(5) 0.041(5) 0.007(4) 0.016(3) 0.005(4)
C75 0.055(4) 0.048(5) 0.034(4) 0.012(4) 0.030(4) 0.011(4)
C76 0.036(4) 0.031(4) 0.056(5) 0.001(4) 0.034(4) -0.002(3)
C77 0.053(4) 0.044(5) 0.053(5) 0.006(4) 0.035(4) 0.001(4)
C78 0.088(6) 0.097(7) 0.089(7) 0.016(5) 0.054(5) -0.016(5)
C79 0.042(4) 0.033(4) 0.058(5) 0.012(4) 0.030(3) 0.013(3)
C80 0.076(5) 0.053(5) 0.075(5) 0.002(4) 0.062(4) 0.013(4)
C81 0.056(5) 0.068(6) 0.068(6) 0.010(5) 0.034(4) -0.016(4)
C82 0.070(5) 0.088(7) 0.072(6) -0.001(5) 0.030(5) -0.022(5)
C83 0.030(3) 0.051(5) 0.043(4) 0.001(4) 0.019(3) 0.000(3)
C84 0.043(4) 0.037(4) 0.048(5) 0.018(4) 0.029(4) 0.015(4)
C85 0.065(5) 0.071(6) 0.043(5) 0.024(4) 0.036(4) 0.015(4)
C86 0.051(4) 0.093(7) 0.075(6) 0.021(5) 0.050(4) 0.004(5)
C87 0.058(5) 0.074(6) 0.086(7) 0.031(5) 0.046(5) 0.013(4)
C88 0.036(4) 0.055(5) 0.069(5) 0.032(4) 0.028(4) 0.018(4)
C89 0.040(4) 0.044(4) 0.042(4) -0.008(4) 0.022(3) -0.009(4)
C90 0.044(4) 0.027(4) 0.088(6) 0.023(4) 0.036(4) 0.008(4)
C91 0.050(5) 0.060(6) 0.123(8) 0.034(6) 0.050(5) 0.012(5)
C92 0.060(6) 0.059(7) 0.153(11) 0.045(7) 0.075(7) 0.026(5)
C93 0.034(5) 0.104(8) 0.113(9) 0.058(7) 0.023(5) 0.001(5)
C94 0.031(4) 0.085(6) 0.076(6) 0.026(5) 0.019(4) 0.004(5)
C95 0.035(4) 0.051(5) 0.059(5) 0.009(5) 0.024(4) -0.001(4)
C96 0.040(4) 0.048(5) 0.042(4) 0.008(4) 0.015(3) -0.005(4)
C97 0.028(4) 0.040(5) 0.038(4) -0.002(4) 0.010(3) 0.000(3)
C98 0.052(4) 0.062(5) 0.029(4) -0.004(4) 0.019(4) -0.007(4)
C99 0.051(4) 0.058(5) 0.041(5) -0.014(4) 0.021(4) 0.002(4)
C100 0.044(4) 0.044(5) 0.035(4) -0.012(4) 0.018(4) -0.006(4)
C101 0.041(4) 0.027(4) 0.035(4) -0.009(3) 0.018(3) -0.018(3)
C102 0.038(4) 0.027(4) 0.038(4) 0.002(3) 0.024(3) -0.004(3)
C103 0.069(4) 0.106(5) 0.044(4) 0.003(3) 0.027(3) 0.005(3)
C104 0.069(4) 0.106(5) 0.044(4) 0.003(3) 0.027(3) 0.005(3)
C105 0.045(4) 0.034(4) 0.049(5) -0.006(4) 0.024(3) 0.005(3)
C106 0.051(4) 0.072(5) 0.045(4) 0.000(4) 0.031(4) -0.010(4)
C107 0.066(5) 0.051(5) 0.041(5) -0.019(4) 0.022(4) 0.000(4)
C108 0.083(5) 0.051(5) 0.074(6) -0.015(5) 0.030(5) 0.001(4)
C109 0.036(4) 0.024(4) 0.052(5) -0.004(3) 0.025(3) -0.002(3)
C110 0.035(4) 0.034(4) 0.026(4) -0.003(3) 0.016(3) -0.008(3)
C111 0.038(4) 0.048(5) 0.039(5) 0.005(4) 0.016(3) -0.001(3)
C112 0.073(5) 0.069(5) 0.021(4) -0.004(4) 0.030(4) -0.017(4)
C113 0.066(5) 0.063(5) 0.043(5) -0.002(4) 0.037(4) 0.005(4)
C114 0.039(4) 0.042(5) 0.052(5) -0.013(4) 0.024(4) -0.005(3)
C115 0.042(4) 0.020(4) 0.047(4) -0.003(3) 0.031(3) -0.003(3)
C116 0.033(4) 0.027(4) 0.041(4) -0.001(3) 0.020(3) 0.004(3)
C117 0.037(4) 0.056(5) 0.040(4) 0.000(4) 0.026(3) -0.008(4)
C118 0.039(4) 0.084(6) 0.046(5) 0.001(5) 0.025(4) 0.016(5)
C119 0.062(5) 0.049(5) 0.038(5) -0.010(4) 0.021(4) 0.018(4)
C120 0.046(4) 0.048(5) 0.039(4) -0.002(4) 0.026(3) 0.007(4)
C121 0.020(3) 0.036(4) 0.027(4) -0.016(3) 0.010(3) 0.003(3)
C122 0.038(4) 0.030(4) 0.048(4) -0.021(3) 0.027(3) -0.012(3)
C123 0.045(4) 0.032(4) 0.035(4) -0.007(3) 0.017(3) -0.006(4)
C124 0.031(3) 0.030(4) 0.021(4) 0.000(3) 0.015(3) -0.006(3)
C125 0.038(4) 0.036(4) 0.033(4) -0.014(3) 0.024(3) -0.005(3)
C126 0.050(4) 0.044(4) 0.037(4) -0.006(3) 0.021(3) -0.011(3)
C127 0.041(4) 0.042(5) 0.035(4) -0.004(4) 0.008(3) 0.005(4)
C128 0.064(5) 0.032(4) 0.055(5) -0.014(4) 0.031(4) -0.018(4)
C129 0.064(5) 0.028(4) 0.080(6) 0.000(4) 0.028(4) 0.004(4)
C130 0.121(7) 0.060(6) 0.087(7) 0.014(5) 0.051(5) 0.030(5)

loop_
_atom_type_symbol
_atom_type_description
_atom_type_scat_dispersion_real
_atom_type_scat_dispersion_imag
_atom_type_scat_source
C C 0.0033 0.0016 'International Tables Vol C Tables 4.2.6.8 and 6.1.1.4'
H H 0.0000 0.0000 'International Tables Vol C Tables 4.2.6.8 and 6.1.1.4'
N N 0.0061 0.0033 'International Tables Vol C Tables 4.2.6.8 and 6.1.1.4'
S S 0.1246 0.1234 'International Tables Vol C Tables 4.2.6.8 and 6.1.1.4'
Zn Zn 0.2839 1.4301 'International Tables Vol C Tables 4.2.6.8 and 6.1.1.4'

loop_
_geom_angle_atom_site_label_1
_geom_angle_atom_site_label_2
_geom_angle_atom_site_label_3
_geom_angle
_geom_angle_site_symmetry_1
_geom_angle_site_symmetry_3
N1 Zn1 N2 96.77(17) . .
N1 Zn1 S2 120.05(14) . .
N2 Zn1 S2 87.62(13) . .
N1 Zn1 S1 87.12(13) . .
N2 Zn1 S1 136.35(14) . .
S2 Zn1 S1 127.51(6) . .
N3 Zn2 N4 101.74(18) . .
N3 Zn2 S3 87.10(13) . .
N4 Zn2 S3 136.61(15) . .
N3 Zn2 S4 118.48(13) . .
N4 Zn2 S4 86.78(14) . .
S3 Zn2 S4 126.19(7) . .
N5 Zn3 N6 97.9(2) . .
N5 Zn3 S5 88.22(15) . .
N6 Zn3 S5 134.82(13) . .
N5 Zn3 S6 116.08(14) . .
N6 Zn3 S6 87.80(12) . .
S5 Zn3 S6 129.18(7) . .
N7 Zn4 N8 99.82(19) . .
N7 Zn4 S7 88.99(13) . .
N8 Zn4 S7 134.37(15) . .
N7 Zn4 S8 118.01(14) . .
N8 Zn4 S8 87.25(14) . .
S7 Zn4 S8 127.55(7) . .
N9 Zn5 N10 98.80(17) . .
N9 Zn5 S9 87.71(13) . .
N10 Zn5 S9 134.90(13) . .
N9 Zn5 S10 116.51(13) . .
N10 Zn5 S10 87.51(13) . .
S9 Zn5 S10 129.10(6) . .
C11 S1 Zn1 94.6(2) . .
C12 S2 Zn1 90.6(2) . .
C37 S3 Zn2 95.7(2) . .
C38 S4 Zn2 91.8(2) . .
C63 S5 Zn3 95.4(3) . .
C64 S6 Zn3 91.4(2) . .
C89 S7 Zn4 94.6(2) . .
C90 S8 Zn4 90.4(3) . .
C115 S9 Zn5 95.7(2) . .
C116 S10 Zn5 91.8(2) . .
C6 N1 C5 111.2(4) . .
C6 N1 Zn1 109.7(4) . .
C5 N1 Zn1 108.9(3) . .
C6 N1 H1D 109.0 . .
C5 N1 H1D 109.0 . .
Zn1 N1 H1D 109.0 . .
C17 N2 C18 110.9(4) . .
C17 N2 Zn1 103.0(3) . .
C18 N2 Zn1 118.5(3) . .
C17 N2 H2C 108.0 . .
C18 N2 H2C 108.0 . .
Zn1 N2 H2C 108.0 . .
C32 N3 C31 111.1(4) . .
C32 N3 Zn2 109.7(3) . .
C31 N3 Zn2 110.0(3) . .
C32 N3 H3A 108.7 . .
C31 N3 H3A 108.7 . .
Zn2 N3 H3A 108.7 . .
C43 N4 C44 109.3(4) . .
C43 N4 Zn2 106.2(4) . .
C44 N4 Zn2 117.1(4) . .
C43 N4 H4A 108.0 . .
C44 N4 H4A 108.0 . .
Zn2 N4 H4A 108.0 . .
C58 N5 C57 111.3(5) . .
C58 N5 Zn3 108.9(4) . .
C57 N5 Zn3 110.0(3) . .
C58 N5 H5C 108.8 . .
C57 N5 H5C 108.8 . .
Zn3 N5 H5C 108.8 . .
C69 N6 C70 111.6(4) . .
C69 N6 Zn3 104.7(4) . .
C70 N6 Zn3 120.3(4) . .
C69 N6 H6A 106.5 . .
C70 N6 H6A 106.5 . .
Zn3 N6 H6A 106.5 . .
C84 N7 C83 111.3(5) . .
C84 N7 Zn4 110.1(4) . .
C83 N7 Zn4 110.9(4) . .
C84 N7 H7B 108.1 . .
C83 N7 H7B 108.1 . .
Zn4 N7 H7B 108.1 . .
C95 N8 C96 108.9(4) . .
C95 N8 Zn4 103.5(4) . .
C96 N8 Zn4 118.8(4) . .
C95 N8 H8B 108.4 . .
C96 N8 H8B 108.4 . .
Zn4 N8 H8B 108.4 . .
C110 N9 C109 112.8(4) . .
C110 N9 Zn5 110.9(3) . .
C109 N9 Zn5 108.6(3) . .
C110 N9 H9B 108.1 . .
C109 N9 H9B 108.1 . .
Zn5 N9 H9B 108.1 . .
C121 N10 C122 110.0(4) . .
C121 N10 Zn5 103.6(3) . .
C122 N10 Zn5 118.4(3) . .
C121 N10 H10S 108.1 . .
C122 N10 H10S 108.1 . .
Zn5 N10 H10S 108.1 . .
C2 C1 H1A 109.5 . .
C2 C1 H1B 109.5 . .
H1A C1 H1B 109.5 . .
C2 C1 H1C 109.5 . .
H1A C1 H1C 109.5 . .
H1B C1 H1C 109.5 . .
C3 C2 C1 110.4(5) . .
C3 C2 H2A 109.6 . .
C1 C2 H2A 109.6 . .
C3 C2 H2B 109.6 . .
C1 C2 H2B 109.6 . .
H2A C2 H2B 108.1 . .
C128 C3 C4 117.2(6) . .
C128 C3 C2 118.3(6) . .
C4 C3 C2 124.5(6) . .
C124 C4 C3 121.5(6) . .
C124 C4 C5 118.9(5) . .
C3 C4 C5 119.3(6) . .
C4 C5 N1 110.2(4) . .
C4 C5 H5A 109.6 . .
N1 C5 H5A 109.6 . .
C4 C5 H5B 109.6 . .
N1 C5 H5B 109.6 . .
H5A C5 H5B 108.1 . .
C7 C6 C11 121.0(6) . .
C7 C6 N1 121.3(5) . .
C11 C6 N1 117.8(5) . .
C8 C7 C6 121.8(6) . .
C8 C7 H7A 119.1 . .
C6 C7 H7A 119.1 . .
C9 C8 C7 119.3(6) . .
C9 C8 H8A 120.4 . .
C7 C8 H8A 120.4 . .
C8 C9 C10 119.2(6) . .
C8 C9 H9A 120.4 . .
C10 C9 H9A 120.4 . .
C11 C10 C9 122.0(6) . .
C11 C10 H10A 119.0 . .
C9 C10 H10A 119.0 . .
C6 C11 C10 116.7(5) . .
C6 C11 S1 122.7(5) . .
C10 C11 S1 120.6(5) . .
C13 C12 C17 117.6(5) . .
C13 C12 S2 121.1(5) . .
C17 C12 S2 121.3(5) . .
C14 C13 C12 120.4(6) . .
C14 C13 H13A 119.8 . .
C12 C13 H13A 119.8 . .
C15 C14 C13 120.7(6) . .
C15 C14 H14A 119.6 . .
C13 C14 H14A 119.6 . .
C16 C15 C14 120.1(6) . .
C16 C15 H15A 119.9 . .
C14 C15 H15A 119.9 . .
C15 C16 C17 120.0(6) . .
C15 C16 H16A 120.0 . .
C17 C16 H16A 120.0 . .
C16 C17 C12 121.1(6) . .
C16 C17 N2 119.7(5) . .
C12 C17 N2 119.2(5) . .
N2 C18 C19 111.8(5) . .
N2 C18 H18A 109.3 . .
C19 C18 H18A 109.3 . .
N2 C18 H18B 109.3 . .
C19 C18 H18B 109.3 . .
H18A C18 H18B 107.9 . .
C24 C19 C20 117.9(5) . .
C24 C19 C18 121.4(5) . .
C20 C19 C18 120.7(5) . .
C21 C20 C19 119.0(5) . .
C21 C20 C25 120.8(5) . .
C19 C20 C25 120.1(5) . .
C22 C21 C20 123.0(6) . .
C22 C21 H21A 118.5 . .
C20 C21 H21A 118.5 . .
C21 C22 C23 118.9(6) . .
C21 C22 C29 118.1(5) . .
C23 C22 C29 123.0(6) . .
C22 C23 C24 120.4(5) . .
C22 C23 C31 121.0(6) . .
C24 C23 C31 118.3(5) . .
C19 C24 C23 120.8(5) . .
C19 C24 C27 118.9(5) . .
C23 C24 C27 120.2(5) . .
C26 C25 C20 116.6(5) . .
C26 C25 H25A 108.2 . .
C20 C25 H25A 108.2 . .
C26 C25 H25B 108.2 . .
C20 C25 H25B 108.2 . .
H25A C25 H25B 107.3 . .
C25 C26 H26A 109.5 . .
C25 C26 H26B 109.5 . .
H26A C26 H26B 109.5 . .
C25 C26 H26C 109.5 . .
H26A C26 H26C 109.5 . .
H26B C26 H26C 109.5 . .
C28 C27 C24 110.9(5) . .
C28 C27 H27A 109.5 . .
C24 C27 H27A 109.5 . .
C28 C27 H27B 109.5 . .
C24 C27 H27B 109.5 . .
H27A C27 H27B 108.0 . .
C27 C28 H28A 109.5 . .
C27 C28 H28B 109.5 . .
H28A C28 H28B 109.5 . .
C27 C28 H28C 109.5 . .
H28A C28 H28C 109.5 . .
H28B C28 H28C 109.5 . .
C22 C29 C30 111.7(5) . .
C22 C29 H29A 109.3 . .
C30 C29 H29A 109.3 . .
C22 C29 H29B 109.3 . .
C30 C29 H29B 109.3 . .
H29A C29 H29B 107.9 . .
C29 C30 H30A 109.5 . .
C29 C30 H30B 109.5 . .
H30A C30 H30B 109.5 . .
C29 C30 H30C 109.5 . .
H30A C30 H30C 109.5 . .
H30B C30 H30C 109.5 . .
N3 C31 C23 110.4(4) . .
N3 C31 H31A 109.6 . .
C23 C31 H31A 109.6 . .
N3 C31 H31B 109.6 . .
C23 C31 H31B 109.6 . .
H31A C31 H31B 108.1 . .
C33 C32 C37 121.2(6) . .
C33 C32 N3 120.7(6) . .
C37 C32 N3 117.9(5) . .
C34 C33 C32 120.1(7) . .
C34 C33 H33A 119.9 . .
C32 C33 H33A 119.9 . .
C33 C34 C35 119.3(6) . .
C33 C34 H34A 120.3 . .
C35 C34 H34A 120.3 . .
C36 C35 C34 120.2(7) . .
C36 C35 H35A 119.9 . .
C34 C35 H35A 119.9 . .
C35 C36 C37 122.1(7) . .
C35 C36 H36A 119.0 . .
C37 C36 H36A 119.0 . .
C36 C37 C32 116.9(5) . .
C36 C37 S3 121.4(5) . .
C32 C37 S3 121.7(5) . .
C43 C38 C39 118.7(7) . .
C43 C38 S4 120.8(6) . .
C39 C38 S4 120.5(6) . .
C40 C39 C38 121.1(7) . .
C40 C39 H39A 119.5 . .
C38 C39 H39A 119.5 . .
C41 C40 C39 119.5(7) . .
C41 C40 H40A 120.2 . .
C39 C40 H40A 120.2 . .
C40 C41 C42 121.3(7) . .
C40 C41 H41A 119.3 . .
C42 C41 H41A 119.3 . .
C41 C42 C43 120.2(7) . .
C41 C42 H42A 119.9 . .
C43 C42 H42A 119.9 . .
C38 C43 C42 119.1(7) . .
C38 C43 N4 119.4(6) . .
C42 C43 N4 121.5(6) . .
N4 C44 C45 114.4(5) . 3_656
N4 C44 H44A 108.7 . .
C45 C44 H44A 108.7 3_656 .
N4 C44 H44B 108.7 . .
C45 C44 H44B 108.7 3_656 .
H44A C44 H44B 107.6 . .
C50 C45 C46 119.7(7) . .
C50 C45 C44 119.9(6) . 3_656
C46 C45 C44 120.3(6) . 3_656
C45 C46 C47 120.9(7) . .
C45 C46 C51 120.1(7) . .
C47 C46 C51 119.0(6) . .
C48 C47 C46 120.6(7) . .
C48 C47 H47A 119.7 . .
C46 C47 H47A 119.7 . .
C47 C48 C49 119.2(7) . .
C47 C48 C55 118.9(7) . .
C49 C48 C55 121.9(6) . .
C48 C49 C50 119.1(6) . .
C48 C49 C57 122.3(7) . .
C50 C49 C57 118.5(7) . .
C45 C50 C49 120.0(6) . .
C45 C50 C53 121.9(7) . .
C49 C50 C53 118.1(6) . .
C52 C51 C46 116.3(7) . .
C52 C51 H51A 108.2 . .
C46 C51 H51A 108.2 . .
C52 C51 H51B 108.2 . .
C46 C51 H51B 108.2 . .
H51A C51 H51B 107.4 . .
C51 C52 H52A 109.5 . .
C51 C52 H52B 109.5 . .
H52A C52 H52B 109.5 . .
C51 C52 H52C 109.5 . .
H52A C52 H52C 109.5 . .
H52B C52 H52C 109.5 . .
C50 C53 C54 110.5(5) . .
C50 C53 H53A 109.6 . .
C54 C53 H53A 109.6 . .
C50 C53 H53B 109.6 . .
C54 C53 H53B 109.6 . .
H53A C53 H53B 108.1 . .
C53 C54 H54A 109.5 . .
C53 C54 H54B 109.5 . .
H54A C54 H54B 109.5 . .
C53 C54 H54C 109.5 . .
H54A C54 H54C 109.5 . .
H54B C54 H54C 109.5 . .
C48 C55 C56 111.7(5) . .
C48 C55 H55A 109.3 . .
C56 C55 H55A 109.3 . .
C48 C55 H55B 109.3 . .
C56 C55 H55B 109.3 . .
H55A C55 H55B 107.9 . .
C55 C56 H56A 109.5 . .
C55 C56 H56B 109.5 . .
H56A C56 H56B 109.5 . .
C55 C56 H56C 109.5 . .
H56A C56 H56C 109.5 . .
H56B C56 H56C 109.5 . .
C49 C57 N5 110.9(5) . .
C49 C57 H57A 109.5 . .
N5 C57 H57A 109.5 . .
C49 C57 H57B 109.5 . .
N5 C57 H57B 109.5 . .
H57A C57 H57B 108.1 . .
C63 C58 C59 120.7(6) . .
C63 C58 N5 120.5(6) . .
C59 C58 N5 118.8(7) . .
C60 C59 C58 120.4(7) . .
C60 C59 H59A 119.8 . .
C58 C59 H59A 119.8 . .
C61 C60 C59 117.6(7) . .
C61 C60 H60A 121.2 . .
C59 C60 H60A 121.2 . .
C60 C61 C62 122.4(8) . .
C60 C61 H61A 118.8 . .
C62 C61 H61A 118.8 . .
C63 C62 C61 119.6(7) . .
C63 C62 H62A 120.2 . .
C61 C62 H62A 120.2 . .
C58 C63 C62 119.2(6) . .
C58 C63 S5 121.4(5) . .
C62 C63 S5 119.4(6) . .
C69 C64 C65 119.1(6) . .
C69 C64 S6 120.6(5) . .
C65 C64 S6 120.2(5) . .
C66 C65 C64 121.2(7) . .
C66 C65 H65A 119.4 . .
C64 C65 H65A 119.4 . .
C67 C66 C65 121.0(7) . .
C67 C66 H66A 119.5 . .
C65 C66 H66A 119.5 . .
C66 C67 C68 119.6(7) . .
C66 C67 H67A 120.2 . .
C68 C67 H67A 120.2 . .
C69 C68 C67 120.0(7) . .
C69 C68 H68A 120.0 . .
C67 C68 H68A 120.0 . .
C64 C69 C68 119.0(6) . .
C64 C69 N6 120.7(6) . .
C68 C69 N6 120.3(6) . .
C71 C70 N6 111.2(4) . .
C71 C70 H70A 109.4 . .
N6 C70 H70A 109.4 . .
C71 C70 H70B 109.4 . .
N6 C70 H70B 109.4 . .
H70A C70 H70B 108.0 . .
C72 C71 C76 118.2(6) . .
C72 C71 C70 120.0(6) . .
C76 C71 C70 121.8(5) . .
C71 C72 C73 118.9(6) . .
C71 C72 C77 120.8(6) . .
C73 C72 C77 120.2(6) . .
C74 C73 C72 123.4(6) . .
C74 C73 H73A 118.3 . .
C72 C73 H73A 118.3 . .
C73 C74 C75 118.1(6) . .
C73 C74 C81 120.4(6) . .
C75 C74 C81 121.4(6) . .
C76 C75 C74 120.1(6) . .
C76 C75 C83 118.1(6) . .
C74 C75 C83 121.6(6) . .
C75 C76 C71 121.3(5) . .
C75 C76 C79 120.9(6) . .
C71 C76 C79 117.4(5) . .
C78 C77 C72 117.1(5) . .
C78 C77 H77A 108.0 . .
C72 C77 H77A 108.0 . .
C78 C77 H77B 108.0 . .
C72 C77 H77B 108.0 . .
H77A C77 H77B 107.3 . .
C77 C78 H78A 109.5 . .
C77 C78 H78B 109.5 . .
H78A C78 H78B 109.5 . .
C77 C78 H78C 109.5 . .
H78A C78 H78C 109.5 . .
H78B C78 H78C 109.5 . .
C76 C79 C80 109.1(5) . .
C76 C79 H79A 109.9 . .
C80 C79 H79A 109.9 . .
C76 C79 H79B 109.9 . .
C80 C79 H79B 109.9 . .
H79A C79 H79B 108.3 . .
C79 C80 H80A 109.5 . .
C79 C80 H80B 109.5 . .
H80A C80 H80B 109.5 . .
C79 C80 H80C 109.5 . .
H80A C80 H80C 109.5 . .
H80B C80 H80C 109.5 . .
C74 C81 C82 110.4(6) . .
C74 C81 H81A 109.6 . .
C82 C81 H81A 109.6 . .
C74 C81 H81B 109.6 . .
C82 C81 H81B 109.6 . .
H81A C81 H81B 108.1 . .
C81 C82 H82A 109.5 . .
C81 C82 H82B 109.5 . .
H82A C82 H82B 109.5 . .
C81 C82 H82C 109.5 . .
H82A C82 H82C 109.5 . .
H82B C82 H82C 109.5 . .
C75 C83 N7 113.8(5) . .
C75 C83 H83A 108.8 . .
N7 C83 H83A 108.8 . .
C75 C83 H83B 108.8 . .
N7 C83 H83B 108.8 . .
H83A C83 H83B 107.7 . .
C89 C84 C85 118.7(6) . .
C89 C84 N7 118.9(6) . .
C85 C84 N7 122.4(6) . .
C86 C85 C84 120.9(6) . .
C86 C85 H85A 119.5 . .
C84 C85 H85A 119.5 . .
C85 C86 C87 119.4(7) . .
C85 C86 H86A 120.3 . .
C87 C86 H86A 120.3 . .
C88 C87 C86 121.0(6) . .
C88 C87 H87A 119.5 . .
C86 C87 H87A 119.5 . .
C87 C88 C89 120.8(6) . .
C87 C88 H88A 119.6 . .
C89 C88 H88A 119.6 . .
C88 C89 C84 118.9(6) . .
C88 C89 S7 119.8(5) . .
C84 C89 S7 121.3(5) . .
C91 C90 C95 119.6(7) . .
C91 C90 S8 118.8(7) . .
C95 C90 S8 121.4(5) . .
C92 C91 C90 120.8(9) . .
C92 C91 H91A 119.6 . .
C90 C91 H91A 119.6 . .
C91 C92 C93 120.1(8) . .
C91 C92 H92A 120.0 . .
C93 C92 H92A 120.0 . .
C92 C93 C94 120.2(8) . .
C92 C93 H93A 119.9 . .
C94 C93 H93A 119.9 . .
C95 C94 C93 118.3(8) . .
C95 C94 H94A 120.8 . .
C93 C94 H94A 120.8 . .
C94 C95 C90 120.9(7) . .
C94 C95 N8 121.3(7) . .
C90 C95 N8 117.7(6) . .
C97 C96 N8 112.4(5) . .
C97 C96 H96A 109.1 . .
N8 C96 H96A 109.1 . .
C97 C96 H96B 109.1 . .
N8 C96 H96B 109.1 . .
H96A C96 H96B 107.9 . .
C102 C97 C98 120.2(6) . .
C102 C97 C96 119.2(6) . .
C98 C97 C96 120.4(6) . .
C99 C98 C97 117.6(6) . .
C99 C98 C103 118.2(7) . .
C97 C98 C103 124.1(7) . .
C98 C99 C100 124.3(6) . .
C98 C99 H99A 117.9 . .
C100 C99 H99A 117.9 . .
C101 C100 C99 116.6(6) . .
C101 C100 C107 124.8(6) . .
C99 C100 C107 118.6(6) . .
C100 C101 C102 122.3(6) . .
C100 C101 C109 120.1(6) . .
C102 C101 C109 117.5(5) . .
C101 C102 C97 118.7(6) . .
C101 C102 C105 120.4(5) . .
C97 C102 C105 120.8(5) . .
C104 C103 C98 112.8(6) . .
C104 C103 H10B 109.0 . .
C98 C103 H10B 109.0 . .
C104 C103 H10C 109.0 . .
C98 C103 H10C 109.0 . .
H10B C103 H10C 107.8 . .
C103 C104 H10D 109.5 . .
C103 C104 H10E 109.5 . .
H10D C104 H10E 109.5 . .
C103 C104 H10F 109.5 . .
H10D C104 H10F 109.5 . .
H10E C104 H10F 109.5 . .
C102 C105 C106 111.7(5) . .
C102 C105 H10G 109.3 . .
C106 C105 H10G 109.3 . .
C102 C105 H10H 109.3 . .
C106 C105 H10H 109.3 . .
H10G C105 H10H 107.9 . .
C105 C106 H10I 109.5 . .
C105 C106 H10J 109.5 . .
H10I C106 H10J 109.5 . .
C105 C106 H10K 109.5 . .
H10I C106 H10K 109.5 . .
H10J C106 H10K 109.5 . .
C100 C107 C108 111.8(6) . .
C100 C107 H10L 109.3 . .
C108 C107 H10L 109.3 . .
C100 C107 H10M 109.3 . .
C108 C107 H10M 109.3 . .
H10L C107 H10M 107.9 . .
C107 C108 H10N 109.5 . .
C107 C108 H10O 109.5 . .
H10N C108 H10O 109.5 . .
C107 C108 H10P 109.5 . .
H10N C108 H10P 109.5 . .
H10O C108 H10P 109.5 . .
N9 C109 C101 110.8(4) . .
N9 C109 H10Q 109.5 . .
C101 C109 H10Q 109.5 . .
N9 C109 H10R 109.5 . .
C101 C109 H10R 109.5 . .
H10Q C109 H10R 108.1 . .
C111 C110 C115 120.9(6) . .
C111 C110 N9 120.8(5) . .
C115 C110 N9 118.2(5) . .
C110 C111 C112 120.0(6) . .
C110 C111 H11A 120.0 . .
C112 C111 H11A 120.0 . .
C113 C112 C111 119.9(6) . .
C113 C112 H11B 120.1 . .
C111 C112 H11B 120.1 . .
C112 C113 C114 119.7(6) . .
C112 C113 H11C 120.1 . .
C114 C113 H11C 120.1 . .
C113 C114 C115 121.8(6) . .
C113 C114 H11D 119.1 . .
C115 C114 H11D 119.1 . .
C114 C115 C110 117.6(6) . .
C114 C115 S9 120.3(5) . .
C110 C115 S9 122.1(5) . .
C121 C116 C117 117.8(5) . .
C121 C116 S10 121.7(4) . .
C117 C116 S10 120.5(5) . .
C118 C117 C116 119.9(6) . .
C118 C117 H11E 120.1 . .
C116 C117 H11E 120.1 . .
C119 C118 C117 121.2(6) . .
C119 C118 H11F 119.4 . .
C117 C118 H11F 119.4 . .
C118 C119 C120 120.1(7) . .
C118 C119 H11G 119.9 . .
C120 C119 H11G 119.9 . .
C121 C120 C119 119.4(6) . .
C121 C120 H12A 120.3 . .
C119 C120 H12A 120.3 . .
C120 C121 C116 121.5(6) . .
C120 C121 N10 119.0(6) . .
C116 C121 N10 119.2(5) . .
C123 C122 N10 111.2(5) . .
C123 C122 H12B 109.4 . .
N10 C122 H12B 109.4 . .
C123 C122 H12C 109.4 . .
N10 C122 H12C 109.4 . .
H12B C122 H12C 108.0 . .
C124 C123 C127 119.1(6) . .
C124 C123 C122 121.8(6) . .
C127 C123 C122 119.1(6) . .
C123 C124 C4 120.8(6) . .
C123 C124 C125 118.6(5) . .
C4 C124 C125 120.5(5) . .
C124 C125 C126 113.9(5) . .
C124 C125 H12D 108.8 . .
C126 C125 H12D 108.8 . .
C124 C125 H12E 108.8 . .
C126 C125 H12E 108.8 . .
H12D C125 H12E 107.7 . .
C125 C126 H12F 109.5 . .
C125 C126 H12G 109.5 . .
H12F C126 H12G 109.5 . .
C125 C126 H12H 109.5 . .
H12F C126 H12H 109.5 . .
H12G C126 H12H 109.5 . .
C128 C127 C123 117.5(6) . .
C128 C127 C129 122.4(6) . .
C123 C127 C129 120.1(6) . .
C127 C128 C3 123.8(6) . .
C127 C128 H12I 118.1 . .
C3 C128 H12I 118.1 . .
C127 C129 C130 113.5(6) . .
C127 C129 H12J 108.9 . .
C130 C129 H12J 108.9 . .
C127 C129 H12K 108.9 . .
C130 C129 H12K 108.9 . .
H12J C129 H12K 107.7 . .
C129 C130 H13B 109.5 . .
C129 C130 H13C 109.5 . .
H13B C130 H13C 109.5 . .
C129 C130 H13D 109.5 . .
H13B C130 H13D 109.5 . .
H13C C130 H13D 109.5 . .

loop_
_geom_bond_atom_site_label_1
_geom_bond_atom_site_label_2
_geom_bond_distance
_geom_bond_site_symmetry_2
Zn1 N1 2.110(4) .
Zn1 N2 2.151(4) .
Zn1 S2 2.2597(18) .
Zn1 S1 2.2766(16) .
Zn2 N3 2.114(4) .
Zn2 N4 2.126(5) .
Zn2 S3 2.2666(19) .
Zn2 S4 2.2680(18) .
Zn3 N5 2.085(5) .
Zn3 N6 2.107(5) .
Zn3 S5 2.2708(18) .
Zn3 S6 2.2771(16) .
Zn4 N7 2.081(5) .
Zn4 N8 2.115(5) .
Zn4 S7 2.2602(16) .
Zn4 S8 2.2735(18) .
Zn5 N9 2.099(4) .
Zn5 N10 2.134(5) .
Zn5 S9 2.2736(16) .
Zn5 S10 2.2732(17) .
S1 C11 1.772(6) .
S2 C12 1.785(6) .
S3 C37 1.763(6) .
S4 C38 1.781(7) .
S5 C63 1.760(7) .
S6 C64 1.782(7) .
S7 C89 1.767(6) .
S8 C90 1.791(7) .
S9 C115 1.757(6) .
S10 C116 1.766(6) .
N1 C6 1.460(7) .
N1 C5 1.534(6) .
N1 H1D 0.9300 .
N2 C17 1.466(7) .
N2 C18 1.490(6) .
N2 H2C 0.9300 .
N3 C32 1.446(6) .
N3 C31 1.510(6) .
N3 H3A 0.9300 .
N4 C43 1.423(7) .
N4 C44 1.492(6) .
N4 H4A 0.9300 .
N5 C58 1.465(7) .
N5 C57 1.539(7) .
N5 H5C 0.9300 .
N6 C69 1.450(7) .
N6 C70 1.502(6) .
N6 H6A 0.9300 .
N7 C84 1.443(7) .
N7 C83 1.532(7) .
N7 H7B 0.9300 .
N8 C95 1.463(7) .
N8 C96 1.520(7) .
N8 H8B 0.9300 .
N9 C110 1.451(7) .
N9 C109 1.521(6) .
N9 H9B 0.9300 .
N10 C121 1.458(6) .
N10 C122 1.511(6) .
N10 H10S 0.9300 .
C1 C2 1.530(7) .
C1 H1A 0.9800 .
C1 H1B 0.9800 .
C1 H1C 0.9800 .
C2 C3 1.496(7) .
C2 H2A 0.9900 .
C2 H2B 0.9900 .
C3 C128 1.394(8) .
C3 C4 1.402(8) .
C4 C124 1.400(7) .
C4 C5 1.524(7) .
C5 H5A 0.9900 .
C5 H5B 0.9900 .
C6 C7 1.367(7) .
C6 C11 1.378(7) .
C7 C8 1.361(8) .
C7 H7A 0.9500 .
C8 C9 1.356(7) .
C8 H8A 0.9500 .
C9 C10 1.401(7) .
C9 H9A 0.9500 .
C10 C11 1.385(7) .
C10 H10A 0.9500 .
C12 C13 1.399(8) .
C12 C17 1.404(7) .
C13 C14 1.391(7) .
C13 H13A 0.9500 .
C14 C15 1.382(8) .
C14 H14A 0.9500 .
C15 C16 1.360(8) .
C15 H15A 0.9500 .
C16 C17 1.401(7) .
C16 H16A 0.9500 .
C18 C19 1.497(7) .
C18 H18A 0.9900 .
C18 H18B 0.9900 .
C19 C24 1.400(7) .
C19 C20 1.445(7) .
C20 C21 1.384(8) .
C20 C25 1.544(7) .
C21 C22 1.372(7) .
C21 H21A 0.9500 .
C22 C23 1.395(7) .
C22 C29 1.492(8) .
C23 C24 1.411(7) .
C23 C31 1.523(7) .
C24 C27 1.534(7) .
C25 C26 1.513(7) .
C25 H25A 0.9900 .
C25 H25B 0.9900 .
C26 H26A 0.9800 .
C26 H26B 0.9800 .
C26 H26C 0.9800 .
C27 C28 1.520(7) .
C27 H27A 0.9900 .
C27 H27B 0.9900 .
C28 H28A 0.9800 .
C28 H28B 0.9800 .
C28 H28C 0.9800 .
C29 C30 1.546(7) .
C29 H29A 0.9900 .
C29 H29B 0.9900 .
C30 H30A 0.9800 .
C30 H30B 0.9800 .
C30 H30C 0.9800 .
C31 H31A 0.9900 .
C31 H31B 0.9900 .
C32 C33 1.383(7) .
C32 C37 1.400(7) .
C33 C34 1.363(8) .
C33 H33A 0.9500 .
C34 C35 1.409(9) .
C34 H34A 0.9500 .
C35 C36 1.341(8) .
C35 H35A 0.9500 .
C36 C37 1.400(7) .
C36 H36A 0.9500 .
C38 C43 1.395(8) .
C38 C39 1.438(8) .
C39 C40 1.382(8) .
C39 H39A 0.9500 .
C40 C41 1.361(8) .
C40 H40A 0.9500 .
C41 C42 1.404(8) .
C41 H41A 0.9500 .
C42 C43 1.411(8) .
C42 H42A 0.9500 .
C44 C45 1.509(8) 3_656
C44 H44A 0.9900 .
C44 H44B 0.9900 .
C45 C50 1.383(8) .
C45 C46 1.387(8) .
C45 C44 1.509(8) 3_656
C46 C47 1.401(8) .
C46 C51 1.570(9) .
C47 C48 1.383(8) .
C47 H47A 0.9500 .
C48 C49 1.415(8) .
C48 C55 1.499(8) .
C49 C50 1.434(8) .
C49 C57 1.501(8) .
C50 C53 1.515(8) .
C51 C52 1.467(8) .
C51 H51A 0.9900 .
C51 H51B 0.9900 .
C52 H52A 0.9800 .
C52 H52B 0.9800 .
C52 H52C 0.9800 .
C53 C54 1.545(7) .
C53 H53A 0.9900 .
C53 H53B 0.9900 .
C54 H54A 0.9800 .
C54 H54B 0.9800 .
C54 H54C 0.9800 .
C55 C56 1.548(7) .
C55 H55A 0.9900 .
C55 H55B 0.9900 .
C56 H56A 0.9800 .
C56 H56B 0.9800 .
C56 H56C 0.9800 .
C57 H57A 0.9900 .
C57 H57B 0.9900 .
C58 C63 1.360(8) .
C58 C59 1.433(8) .
C59 C60 1.379(8) .
C59 H59A 0.9500 .
C60 C61 1.370(9) .
C60 H60A 0.9500 .
C61 C62 1.411(9) .
C61 H61A 0.9500 .
C62 C63 1.380(8) .
C62 H62A 0.9500 .
C64 C69 1.380(8) .
C64 C65 1.399(8) .
C65 C66 1.367(9) .
C65 H65A 0.9500 .
C66 C67 1.343(8) .
C66 H66A 0.9500 .
C67 C68 1.410(8) .
C67 H67A 0.9500 .
C68 C69 1.408(8) .
C68 H68A 0.9500 .
C70 C71 1.481(7) .
C70 H70A 0.9900 .
C70 H70B 0.9900 .
C71 C72 1.398(8) .
C71 C76 1.430(8) .
C72 C73 1.400(8) .
C72 C77 1.529(8) .
C73 C74 1.379(8) .
C73 H73A 0.9500 .
C74 C75 1.404(8) .
C74 C81 1.480(8) .
C75 C76 1.390(7) .
C75 C83 1.517(7) .
C76 C79 1.528(7) .
C77 C78 1.489(7) .
C77 H77A 0.9900 .
C77 H77B 0.9900 .
C78 H78A 0.9800 .
C78 H78B 0.9800 .
C78 H78C 0.9800 .
C79 C80 1.578(7) .
C79 H79A 0.9900 .
C79 H79B 0.9900 .
C80 H80A 0.9800 .
C80 H80B 0.9800 .
C80 H80C 0.9800 .
C81 C82 1.526(8) .
C81 H81A 0.9900 .
C81 H81B 0.9900 .
C82 H82A 0.9800 .
C82 H82B 0.9800 .
C82 H82C 0.9800 .
C83 H83A 0.9900 .
C83 H83B 0.9900 .
C84 C89 1.420(8) .
C84 C85 1.423(8) .
C85 C86 1.369(8) .
C85 H85A 0.9500 .
C86 C87 1.405(8) .
C86 H86A 0.9500 .
C87 C88 1.371(8) .
C87 H87A 0.9500 .
C88 C89 1.398(7) .
C88 H88A 0.9500 .
C90 C91 1.373(8) .
C90 C95 1.404(9) .
C91 C92 1.366(10) .
C91 H91A 0.9500 .
C92 C93 1.384(11) .
C92 H92A 0.9500 .
C93 C94 1.425(10) .
C93 H93A 0.9500 .
C94 C95 1.365(8) .
C94 H94A 0.9500 .
C96 C97 1.489(7) .
C96 H96A 0.9900 .
C96 H96B 0.9900 .
C97 C102 1.417(7) .
C97 C98 1.419(8) .
C98 C99 1.387(8) .
C98 C103 1.478(8) .
C99 C100 1.413(8) .
C99 H99A 0.9500 .
C100 C101 1.382(8) .
C100 C107 1.486(8) .
C101 C102 1.417(7) .
C101 C109 1.538(7) .
C102 C105 1.524(8) .
C103 C104 1.453(8) .
C103 H10B 0.9900 .
C103 H10C 0.9900 .
C104 H10D 0.9800 .
C104 H10E 0.9800 .
C104 H10F 0.9800 .
C105 C106 1.535(7) .
C105 H10G 0.9900 .
C105 H10H 0.9900 .
C106 H10I 0.9800 .
C106 H10J 0.9800 .
C106 H10K 0.9800 .
C107 C108 1.508(8) .
C107 H10L 0.9900 .
C107 H10M 0.9900 .
C108 H10N 0.9800 .
C108 H10O 0.9800 .
C108 H10P 0.9800 .
C109 H10Q 0.9900 .
C109 H10R 0.9900 .
C110 C111 1.396(7) .
C110 C115 1.401(7) .
C111 C112 1.385(8) .
C111 H11A 0.9500 .
C112 C113 1.387(8) .
C112 H11B 0.9500 .
C113 C114 1.384(8) .
C113 H11C 0.9500 .
C114 C115 1.395(7) .
C114 H11D 0.9500 .
C116 C121 1.398(7) .
C116 C117 1.410(7) .
C117 C118 1.395(8) .
C117 H11E 0.9500 .
C118 C119 1.350(8) .
C118 H11F 0.9500 .
C119 C120 1.402(8) .
C119 H11G 0.9500 .
C120 C121 1.377(7) .
C120 H12A 0.9500 .
C122 C123 1.494(7) .
C122 H12B 0.9900 .
C122 H12C 0.9900 .
C123 C124 1.383(7) .
C123 C127 1.458(8) .
C124 C125 1.467(7) .
C125 C126 1.534(7) .
C125 H12D 0.9900 .
C125 H12E 0.9900 .
C126 H12F 0.9800 .
C126 H12G 0.9800 .
C126 H12H 0.9800 .
C127 C128 1.389(8) .
C127 C129 1.524(8) .
C128 H12I 0.9500 .
C129 C130 1.567(9) .
C129 H12J 0.9900 .
C129 H12K 0.9900 .
C130 H13B 0.9800 .
C130 H13C 0.9800 .
C130 H13D 0.9800 .

loop_
_platon_squeeze_void_nr
_platon_squeeze_void_average_x
_platon_squeeze_void_average_y
_platon_squeeze_void_average_z
_platon_squeeze_void_volume
_platon_squeeze_void_count_electrons
_platon_squeeze_void_content
1 -0.004 -0.001 0.000 2845 994 ' '
2 0.090 0.459 0.500 2839 993 ' '
